data_1508858
loop_
_publ_author_name
'Wu, Hua'
'He, Yu-Ping'
'Gong, Liu-Zhu'

_publ_section_title
;
 Direct Access to Enantioenriched Spiroacetals through Asymmetric Relay
 Catalytic Three-Component Reaction.
;
_journal_issue 3
_journal_name_full 'Organic letters'
_journal_page_first 460
_journal_page_last 463
_journal_paper_doi 10.1021/ol303188u
_journal_volume 15
_journal_year 2013
_chemical_absolute_configuration unk
_chemical_formula_sum 'C28 H25 N O4'
_chemical_formula_weight 439.49
_chemical_name_systematic
; 
 ? 
;
_space_group_IT_number 4
_symmetry_cell_setting monoclinic
_symmetry_space_group_name_Hall 'P 2yb'
_symmetry_space_group_name_H-M 'P 1 21 1'
_atom_sites_solution_hydrogens geom
_atom_sites_solution_primary direct
_atom_sites_solution_secondary difmap
_audit_creation_method SHELXL-97
_cell_angle_alpha 90.00
_cell_angle_beta 109.082(3)
_cell_angle_gamma 90.00
_cell_formula_units_Z 2
_cell_length_a 12.652(2)
_cell_length_b 5.3373(9)
_cell_length_c 17.942(3)
_cell_measurement_reflns_used 3014
_cell_measurement_temperature 293(2)
_cell_measurement_theta_max 56.309
_cell_measurement_theta_min 4.767
_cell_volume 1145.0(3)
_computing_cell_refinement 'Bruker SMART'
_computing_data_collection 'Bruker SMART'
_computing_data_reduction 'Bruker SHELXTL'
_computing_molecular_graphics 'Bruker SHELXTL'
_computing_publication_material 'Bruker SHELXTL'
_computing_structure_refinement 'SHELXL-97 (Sheldrick, 1997)'
_computing_structure_solution 'SHELXS-97 (Sheldrick, 1990)'
_diffrn_ambient_temperature 293(2)
_diffrn_measured_fraction_theta_full 0.997
_diffrn_measured_fraction_theta_max 0.997
_diffrn_measurement_device_type 'CCD area detector'
_diffrn_measurement_method 'phi and omega scans'
_diffrn_radiation_monochromator graphite
_diffrn_radiation_source 'fine-focus sealed tube'
_diffrn_radiation_type MoK\a
_diffrn_radiation_wavelength 0.71073
_diffrn_reflns_av_R_equivalents 0.0296
_diffrn_reflns_av_sigmaI/netI 0.0403
_diffrn_reflns_limit_h_max 15
_diffrn_reflns_limit_h_min -15
_diffrn_reflns_limit_k_max 6
_diffrn_reflns_limit_k_min -6
_diffrn_reflns_limit_l_max 22
_diffrn_reflns_limit_l_min -17
_diffrn_reflns_number 6856
_diffrn_reflns_theta_full 26.00
_diffrn_reflns_theta_max 26.00
_diffrn_reflns_theta_min 1.70
_exptl_absorpt_coefficient_mu 0.085
_exptl_absorpt_correction_T_max 1.00000
_exptl_absorpt_correction_T_min 0.55367
_exptl_absorpt_correction_type empirical
_exptl_absorpt_process_details sadabs
_exptl_crystal_colour colorless
_exptl_crystal_density_diffrn 1.275
_exptl_crystal_density_method 'not measured'
_exptl_crystal_description prismatic
_exptl_crystal_F_000 464
_exptl_crystal_size_max 0.312
_exptl_crystal_size_mid 0.145
_exptl_crystal_size_min 0.112
_refine_diff_density_max 0.130
_refine_diff_density_min -0.159
_refine_diff_density_rms 0.034
_refine_ls_abs_structure_details 'Flack H D (1983), Acta Cryst. A39, 876-881'
_refine_ls_abs_structure_Flack 0.6(10)
_refine_ls_extinction_method none
_refine_ls_goodness_of_fit_ref 1.047
_refine_ls_hydrogen_treatment mixed
_refine_ls_matrix_type full
_refine_ls_number_parameters 304
_refine_ls_number_reflns 4355
_refine_ls_number_restraints 2
_refine_ls_restrained_S_all 1.047
_refine_ls_R_factor_all 0.0472
_refine_ls_R_factor_gt 0.0420
_refine_ls_shift/su_max 0.000
_refine_ls_shift/su_mean 0.000
_refine_ls_structure_factor_coef Fsqd
_refine_ls_weighting_details 'calc w=1/[\s^2^(Fo^2^)+(0.0714P)^2^+0.0295P] where P=(Fo^2^+2Fc^2^)/3'
_refine_ls_weighting_scheme calc
_refine_ls_wR_factor_gt 0.1112
_refine_ls_wR_factor_ref 0.1156
_reflns_number_gt 3839
_reflns_number_total 4355
_reflns_threshold_expression >2sigma(I)
_cod_data_source_file ol303188u_si_002.cif
_cod_data_source_block cd212574
_cod_depositor_comments
;
The following automatic conversions were performed:

'_symmetry_cell_setting' value 'Monoclinic' changed to 'monoclinic'
according to /home/saulius/struct/CIF-dictionaries/cif_core.dic
dictionary named 'cif_core.dic' version 2.4.2 from 2011-04-26.

Automatic conversion script
Id: cif_fix_values 1891 2012-01-12 08:04:46Z andrius 
;
_cod_original_sg_symbol_H-M P2(1)
_cod_database_code 1508858

loop_
_symmetry_equiv_pos_as_xyz
'x, y, z'
'-x, y+1/2, -z'

loop_
_atom_site_label
_atom_site_type_symbol
_atom_site_fract_x
_atom_site_fract_y
_atom_site_fract_z
_atom_site_U_iso_or_equiv
_atom_site_adp_type
_atom_site_occupancy
_atom_site_symmetry_multiplicity
_atom_site_calc_flag
_atom_site_refinement_flags
N1 N 0.35116(15) -0.0351(3) 0.16957(8) 0.0465(4) Uani 1 1 d D
O1 O 0.58559(11) -0.1404(3) 0.27039(8) 0.0541(4) Uani 1 1 d .
O2 O 0.54106(10) -0.1082(3) 0.38750(7) 0.0455(3) Uani 1 1 d .
O3 O 0.33941(17) 0.1259(4) -0.09904(9) 0.0897(7) Uani 1 1 d .
O4 O 0.13224(12) 0.6399(3) 0.02176(8) 0.0602(4) Uani 1 1 d .
C1 C 0.68140(15) 0.1456(4) 0.36691(10) 0.0468(4) Uani 1 1 d .
C2 C 0.71146(17) 0.3334(5) 0.42327(12) 0.0561(5) Uani 1 1 d .
H2 H 0.6577 0.4138 0.4397 0.067 Uiso 1 1 calc R
C3 C 0.82340(18) 0.3987(5) 0.45457(13) 0.0681(6) Uani 1 1 d .
H3 H 0.8451 0.5251 0.4922 0.082 Uiso 1 1 calc R
C4 C 0.90307(19) 0.2769(6) 0.43021(15) 0.0739(7) Uani 1 1 d .
H4 H 0.9779 0.3221 0.4519 0.089 Uiso 1 1 calc R
C5 C 0.87303(19) 0.0886(6) 0.37399(14) 0.0697(6) Uani 1 1 d .
H5 H 0.9270 0.0074 0.3579 0.084 Uiso 1 1 calc R
C6 C 0.76086(17) 0.0231(4) 0.34198(11) 0.0531(5) Uani 1 1 d .
C7 C 0.70307(17) -0.1729(5) 0.28195(12) 0.0595(5) Uani 1 1 d .
H7A H 0.7184 -0.1471 0.2330 0.071 Uiso 1 1 calc R
H7B H 0.7276 -0.3397 0.3015 0.071 Uiso 1 1 calc R
C8 C 0.56822(15) 0.0305(4) 0.32668(9) 0.0433(4) Uani 1 1 d .
C9 C 0.47208(15) 0.2079(4) 0.28645(10) 0.0454(4) Uani 1 1 d .
H9A H 0.4907 0.3037 0.2465 0.054 Uiso 1 1 calc R
H9B H 0.4625 0.3247 0.3251 0.054 Uiso 1 1 calc R
C10 C 0.36138(15) 0.0676(3) 0.24766(9) 0.0416(4) Uani 1 1 d .
H10 H 0.3007 0.1891 0.2402 0.050 Uiso 1 1 calc R
C11 C 0.34571(14) -0.1348(3) 0.30288(9) 0.0398(4) Uani 1 1 d .
C12 C 0.43321(14) -0.1994(3) 0.36978(10) 0.0392(4) Uani 1 1 d .
C13 C 0.41887(15) -0.3670(4) 0.42698(10) 0.0474(4) Uani 1 1 d .
H13 H 0.4784 -0.4006 0.4725 0.057 Uiso 1 1 calc R
C14 C 0.31765(17) -0.4793(4) 0.41527(11) 0.0562(5) Uani 1 1 d .
H14 H 0.3090 -0.5898 0.4529 0.067 Uiso 1 1 calc R
C15 C 0.22533(17) -0.4291(5) 0.34614(11) 0.0546(5) Uani 1 1 d .
C16 C 0.23871(16) -0.2521(4) 0.28991(10) 0.0460(4) Uani 1 1 d .
C17 C 0.14378(17) -0.2014(5) 0.22214(12) 0.0591(5) Uani 1 1 d .
H17 H 0.1503 -0.0876 0.1846 0.071 Uiso 1 1 calc R
C18 C 0.04313(18) -0.3177(6) 0.21139(14) 0.0732(7) Uani 1 1 d .
H18 H -0.0175 -0.2811 0.1668 0.088 Uiso 1 1 calc R
C19 C 0.0302(2) -0.4910(7) 0.26663(16) 0.0851(9) Uani 1 1 d .
H19 H -0.0386 -0.5677 0.2587 0.102 Uiso 1 1 calc R
C20 C 0.1196(2) -0.5468(6) 0.33246(15) 0.0788(8) Uani 1 1 d .
H20 H 0.1110 -0.6632 0.3686 0.095 Uiso 1 1 calc R
C21 C 0.31616(14) 0.1152(4) 0.10184(9) 0.0402(4) Uani 1 1 d .
C22 C 0.35060(14) 0.0435(4) 0.03734(10) 0.0452(4) Uani 1 1 d .
H22 H 0.3988 -0.0913 0.0417 0.054 Uiso 1 1 calc R
C23 C 0.31096(16) 0.1784(4) -0.03261(10) 0.0514(5) Uani 1 1 d .
C24 C 0.23792(16) 0.3800(4) -0.04117(11) 0.0510(5) Uani 1 1 d .
H24 H 0.2115 0.4664 -0.0887 0.061 Uiso 1 1 calc R
C25 C 0.20539(15) 0.4491(4) 0.02264(11) 0.0449(4) Uani 1 1 d .
C26 C 0.24520(15) 0.3183(4) 0.09424(11) 0.0453(4) Uani 1 1 d .
H26 H 0.2238 0.3683 0.1369 0.054 Uiso 1 1 calc R
C27 C 0.4160(2) -0.0706(7) -0.09570(15) 0.0860(9) Uani 1 1 d .
H27A H 0.4856 -0.0358 -0.0550 0.129 Uiso 1 1 calc R
H27B H 0.4285 -0.0838 -0.1455 0.129 Uiso 1 1 calc R
H27C H 0.3859 -0.2256 -0.0843 0.129 Uiso 1 1 calc R
C28 C 0.07936(19) 0.7658(5) -0.05071(14) 0.0664(6) Uani 1 1 d .
H28A H 0.1352 0.8378 -0.0697 0.100 Uiso 1 1 calc R
H28B H 0.0320 0.8961 -0.0425 0.100 Uiso 1 1 calc R
H28C H 0.0352 0.6485 -0.0888 0.100 Uiso 1 1 calc R
H1 H 0.4081(16) -0.133(5) 0.1733(13) 0.064(7) Uiso 1 1 d D

loop_
_atom_site_aniso_label
_atom_site_aniso_U_11
_atom_site_aniso_U_22
_atom_site_aniso_U_33
_atom_site_aniso_U_23
_atom_site_aniso_U_13
_atom_site_aniso_U_12
N1 0.0619(10) 0.0433(9) 0.0327(7) 0.0020(6) 0.0132(7) 0.0089(7)
O1 0.0590(8) 0.0594(9) 0.0460(7) -0.0144(6) 0.0201(6) -0.0010(7)
O2 0.0490(7) 0.0518(8) 0.0352(6) 0.0052(6) 0.0131(5) -0.0024(6)
O3 0.1164(14) 0.1176(17) 0.0501(8) 0.0274(10) 0.0476(9) 0.0527(13)
O4 0.0626(8) 0.0563(9) 0.0585(8) 0.0089(7) 0.0155(6) 0.0152(7)
C1 0.0521(10) 0.0512(11) 0.0393(9) 0.0036(8) 0.0179(7) -0.0040(9)
C2 0.0580(11) 0.0625(13) 0.0489(10) -0.0073(10) 0.0189(9) -0.0071(10)
C3 0.0632(13) 0.0741(16) 0.0631(13) -0.0129(12) 0.0152(10) -0.0151(12)
C4 0.0501(12) 0.092(2) 0.0752(15) -0.0011(14) 0.0144(11) -0.0106(12)
C5 0.0551(12) 0.0875(18) 0.0725(14) 0.0010(14) 0.0290(11) 0.0035(12)
C6 0.0605(11) 0.0579(13) 0.0474(10) 0.0037(9) 0.0263(9) -0.0013(10)
C7 0.0632(12) 0.0703(14) 0.0498(11) -0.0052(10) 0.0252(9) 0.0069(11)
C8 0.0539(10) 0.0449(10) 0.0332(8) -0.0029(7) 0.0170(7) -0.0037(8)
C9 0.0600(11) 0.0397(9) 0.0387(9) 0.0010(8) 0.0193(8) -0.0016(9)
C10 0.0518(9) 0.0401(10) 0.0325(8) 0.0005(7) 0.0132(7) 0.0030(8)
C11 0.0506(9) 0.0385(9) 0.0326(8) -0.0025(7) 0.0169(7) 0.0010(8)
C12 0.0492(9) 0.0399(9) 0.0318(8) -0.0031(7) 0.0176(7) 0.0000(8)
C13 0.0559(10) 0.0543(12) 0.0331(8) 0.0025(8) 0.0158(7) -0.0006(9)
C14 0.0703(13) 0.0614(13) 0.0436(10) 0.0098(10) 0.0278(9) -0.0060(11)
C15 0.0589(11) 0.0624(13) 0.0475(10) -0.0014(9) 0.0240(9) -0.0101(10)
C16 0.0530(10) 0.0459(11) 0.0404(9) -0.0046(8) 0.0171(8) -0.0011(8)
C17 0.0582(12) 0.0658(14) 0.0484(11) -0.0018(10) 0.0109(9) -0.0037(11)
C18 0.0552(12) 0.0877(19) 0.0662(14) -0.0028(14) 0.0052(10) -0.0081(13)
C19 0.0612(14) 0.106(2) 0.0856(17) 0.0019(17) 0.0206(13) -0.0302(16)
C20 0.0692(14) 0.096(2) 0.0735(15) 0.0128(15) 0.0268(12) -0.0240(14)
C21 0.0410(8) 0.0433(10) 0.0336(8) 0.0005(7) 0.0085(6) -0.0045(8)
C22 0.0447(9) 0.0493(10) 0.0422(9) 0.0048(8) 0.0150(7) 0.0060(8)
C23 0.0537(10) 0.0652(13) 0.0376(9) 0.0053(9) 0.0182(7) 0.0040(10)
C24 0.0508(10) 0.0579(12) 0.0410(9) 0.0162(9) 0.0105(8) 0.0036(9)
C25 0.0392(9) 0.0424(9) 0.0496(9) 0.0030(8) 0.0097(7) -0.0013(8)
C26 0.0490(9) 0.0487(11) 0.0392(9) 0.0011(8) 0.0158(7) 0.0021(8)
C27 0.1055(19) 0.103(2) 0.0680(14) 0.0111(15) 0.0529(14) 0.0353(18)
C28 0.0557(12) 0.0595(14) 0.0729(14) 0.0138(12) 0.0059(10) 0.0134(10)

loop_
_atom_type_symbol
_atom_type_description
_atom_type_scat_dispersion_real
_atom_type_scat_dispersion_imag
_atom_type_scat_source
C C 0.0033 0.0016 'International Tables Vol C Tables 4.2.6.8 and 6.1.1.4'
H H 0.0000 0.0000 'International Tables Vol C Tables 4.2.6.8 and 6.1.1.4'
N N 0.0061 0.0033 'International Tables Vol C Tables 4.2.6.8 and 6.1.1.4'
O O 0.0106 0.0060 'International Tables Vol C Tables 4.2.6.8 and 6.1.1.4'

loop_
_geom_angle_atom_site_label_1
_geom_angle_atom_site_label_2
_geom_angle_atom_site_label_3
_geom_angle
C21 N1 C10 121.15(15)
C21 N1 H1 115.3(15)
C10 N1 H1 109.7(15)
C8 O1 C7 111.35(14)
C12 O2 C8 117.71(13)
C23 O3 C27 118.78(17)
C25 O4 C28 118.36(16)
C2 C1 C6 121.34(19)
C2 C1 C8 129.44(17)
C6 C1 C8 109.14(17)
C1 C2 C3 118.5(2)
C1 C2 H2 120.7
C3 C2 H2 120.7
C4 C3 C2 120.4(2)
C4 C3 H3 119.8
C2 C3 H3 119.8
C3 C4 C5 121.0(2)
C3 C4 H4 119.5
C5 C4 H4 119.5
C4 C5 C6 118.9(2)
C4 C5 H5 120.6
C6 C5 H5 120.6
C1 C6 C5 119.8(2)
C1 C6 C7 108.86(17)
C5 C6 C7 131.3(2)
O1 C7 C6 104.81(16)
O1 C7 H7A 110.8
C6 C7 H7A 110.8
O1 C7 H7B 110.8
C6 C7 H7B 110.8
H7A C7 H7B 108.9
O1 C8 O2 109.57(15)
O1 C8 C1 104.88(14)
O2 C8 C1 105.63(13)
O1 C8 C9 110.17(14)
O2 C8 C9 108.95(13)
C1 C8 C9 117.36(17)
C8 C9 C10 112.28(16)
C8 C9 H9A 109.1
C10 C9 H9A 109.1
C8 C9 H9B 109.1
C10 C9 H9B 109.1
H9A C9 H9B 107.9
N1 C10 C11 111.48(15)
N1 C10 C9 113.32(14)
C11 C10 C9 110.12(14)
N1 C10 H10 107.2
C11 C10 H10 107.2
C9 C10 H10 107.2
C12 C11 C16 118.35(16)
C12 C11 C10 120.26(15)
C16 C11 C10 121.28(15)
O2 C12 C11 124.07(15)
O2 C12 C13 113.93(15)
C11 C12 C13 122.00(16)
C14 C13 C12 120.06(17)
C14 C13 H13 120.0
C12 C13 H13 120.0
C13 C14 C15 120.80(18)
C13 C14 H14 119.6
C15 C14 H14 119.6
C14 C15 C20 121.6(2)
C14 C15 C16 119.05(18)
C20 C15 C16 119.4(2)
C17 C16 C15 117.68(18)
C17 C16 C11 122.68(18)
C15 C16 C11 119.64(16)
C18 C17 C16 121.2(2)
C18 C17 H17 119.4
C16 C17 H17 119.4
C17 C18 C19 121.0(2)
C17 C18 H18 119.5
C19 C18 H18 119.5
C20 C19 C18 119.8(2)
C20 C19 H19 120.1
C18 C19 H19 120.1
C19 C20 C15 121.0(2)
C19 C20 H20 119.5
C15 C20 H20 119.5
C26 C21 N1 122.95(15)
C26 C21 C22 119.58(16)
N1 C21 C22 117.35(16)
C23 C22 C21 118.75(18)
C23 C22 H22 120.6
C21 C22 H22 120.6
O3 C23 C22 123.69(19)
O3 C23 C24 114.32(17)
C22 C23 C24 121.99(16)
C25 C24 C23 118.64(16)
C25 C24 H24 120.7
C23 C24 H24 120.7
O4 C25 C24 124.66(17)
O4 C25 C26 114.74(16)
C24 C25 C26 120.58(17)
C21 C26 C25 120.43(16)
C21 C26 H26 119.8
C25 C26 H26 119.8
O3 C27 H27A 109.5
O3 C27 H27B 109.5
H27A C27 H27B 109.5
O3 C27 H27C 109.5
H27A C27 H27C 109.5
H27B C27 H27C 109.5
O4 C28 H28A 109.5
O4 C28 H28B 109.5
H28A C28 H28B 109.5
O4 C28 H28C 109.5
H28A C28 H28C 109.5
H28B C28 H28C 109.5

loop_
_geom_bond_atom_site_label_1
_geom_bond_atom_site_label_2
_geom_bond_distance
N1 C21 1.402(2)
N1 C10 1.470(2)
N1 H1 0.876(16)
O1 C8 1.430(2)
O1 C7 1.442(2)
O2 C12 1.384(2)
O2 C8 1.450(2)
O3 C23 1.382(2)
O3 C27 1.416(3)
O4 C25 1.373(2)
O4 C28 1.421(3)
C1 C2 1.386(3)
C1 C6 1.390(3)
C1 C8 1.508(3)
C2 C3 1.387(3)
C2 H2 0.9300
C3 C4 1.385(4)
C3 H3 0.9300
C4 C5 1.386(4)
C4 H4 0.9300
C5 C6 1.390(3)
C5 H5 0.9300
C6 C7 1.508(3)
C7 H7A 0.9700
C7 H7B 0.9700
C8 C9 1.524(3)
C9 C10 1.539(3)
C9 H9A 0.9700
C9 H9B 0.9700
C10 C11 1.522(2)
C10 H10 0.9800
C11 C12 1.384(2)
C11 C16 1.440(3)
C12 C13 1.417(2)
C13 C14 1.367(3)
C13 H13 0.9300
C14 C15 1.424(3)
C14 H14 0.9300
C15 C20 1.424(3)
C15 C16 1.432(3)
C16 C17 1.428(3)
C17 C18 1.372(3)
C17 H17 0.9300
C18 C19 1.404(4)
C18 H18 0.9300
C19 C20 1.375(4)
C19 H19 0.9300
C20 H20 0.9300
C21 C26 1.386(3)
C21 C22 1.416(2)
C22 C23 1.390(3)
C22 H22 0.9300
C23 C24 1.394(3)
C24 C25 1.387(3)
C24 H24 0.9300
C25 C26 1.403(3)
C26 H26 0.9300
C27 H27A 0.9600
C27 H27B 0.9600
C27 H27C 0.9600
C28 H28A 0.9600
C28 H28B 0.9600
C28 H28C 0.9600

loop_
_geom_hbond_atom_site_label_D
_geom_hbond_atom_site_label_H
_geom_hbond_atom_site_label_A
_geom_hbond_distance_DH
_geom_hbond_distance_HA
_geom_hbond_distance_DA
_geom_hbond_angle_DHA
N1 H1 O1 0.876(16) 2.35(2) 2.979(2) 129(2)

loop_
_geom_torsion_atom_site_label_1
_geom_torsion_atom_site_label_2
_geom_torsion_atom_site_label_3
_geom_torsion_atom_site_label_4
_geom_torsion
C6 C1 C2 C3 0.2(3)
C8 C1 C2 C3 176.7(2)
C1 C2 C3 C4 -0.5(4)
C2 C3 C4 C5 0.3(4)
C3 C4 C5 C6 0.1(4)
C2 C1 C6 C5 0.1(3)
C8 C1 C6 C5 -176.9(2)
C2 C1 C6 C7 179.00(19)
C8 C1 C6 C7 1.9(2)
C4 C5 C6 C1 -0.3(3)
C4 C5 C6 C7 -178.9(2)
C8 O1 C7 C6 -9.0(2)
C1 C6 C7 O1 4.1(2)
C5 C6 C7 O1 -177.2(2)
C7 O1 C8 O2 -102.85(18)
C7 O1 C8 C1 10.1(2)
C7 O1 C8 C9 137.30(17)
C12 O2 C8 O1 -77.91(18)
C12 O2 C8 C1 169.60(14)
C12 O2 C8 C9 42.7(2)
C2 C1 C8 O1 175.97(19)
C6 C1 C8 O1 -7.3(2)
C2 C1 C8 O2 -68.3(3)
C6 C1 C8 O2 108.46(16)
C2 C1 C8 C9 53.3(3)
C6 C1 C8 C9 -129.91(17)
O1 C8 C9 C10 60.08(18)
O2 C8 C9 C10 -60.14(18)
C1 C8 C9 C10 179.97(13)
C21 N1 C10 C11 153.03(15)
C21 N1 C10 C9 -82.1(2)
C8 C9 C10 N1 -81.72(18)
C8 C9 C10 C11 43.92(19)
N1 C10 C11 C12 115.43(18)
C9 C10 C11 C12 -11.2(2)
N1 C10 C11 C16 -68.5(2)
C9 C10 C11 C16 164.82(15)
C8 O2 C12 C11 -10.4(2)
C8 O2 C12 C13 169.94(15)
C16 C11 C12 O2 177.30(15)
C10 C11 C12 O2 -6.5(3)
C16 C11 C12 C13 -3.0(3)
C10 C11 C12 C13 173.13(16)
O2 C12 C13 C14 -177.25(17)
C11 C12 C13 C14 3.1(3)
C12 C13 C14 C15 -0.4(3)
C13 C14 C15 C20 179.2(2)
C13 C14 C15 C16 -2.1(3)
C14 C15 C16 C17 -178.5(2)
C20 C15 C16 C17 0.2(3)
C14 C15 C16 C11 2.0(3)
C20 C15 C16 C11 -179.2(2)
C12 C11 C16 C17 -178.92(18)
C10 C11 C16 C17 4.9(3)
C12 C11 C16 C15 0.5(3)
C10 C11 C16 C15 -175.66(17)
C15 C16 C17 C18 0.2(3)
C11 C16 C17 C18 179.6(2)
C16 C17 C18 C19 -0.2(4)
C17 C18 C19 C20 -0.3(5)
C18 C19 C20 C15 0.8(5)
C14 C15 C20 C19 178.0(3)
C16 C15 C20 C19 -0.7(4)
C10 N1 C21 C26 -29.2(3)
C10 N1 C21 C22 154.68(16)
C26 C21 C22 C23 -0.7(3)
N1 C21 C22 C23 175.59(18)
C27 O3 C23 C22 -2.2(4)
C27 O3 C23 C24 178.0(2)
C21 C22 C23 O3 179.7(2)
C21 C22 C23 C24 -0.5(3)
O3 C23 C24 C25 -179.28(19)
C22 C23 C24 C25 0.9(3)
C28 O4 C25 C24 4.7(3)
C28 O4 C25 C26 -173.86(18)
C23 C24 C25 O4 -178.52(18)
C23 C24 C25 C26 -0.1(3)
N1 C21 C26 C25 -174.57(17)
C22 C21 C26 C25 1.5(3)
O4 C25 C26 C21 177.46(16)
C24 C25 C26 C21 -1.1(3)

loop_
_cod_related_entry_id
_cod_related_entry_database
_cod_related_entry_code
1 ChemSpider 30652094
